data_7132478
loop_
_publ_author_name
'Kharel, Ranjan'
'Yadav, Jyoti'
'Konar, Sanjit'

_publ_section_title
;
 Modulation of single-chain magnet behaviour in a heterometallic
 Fe<sub>2</sub>Co cyanide-bridged 2D sheet.
;
_journal_issue 7
_journal_name_full 'Chemical communications (Cambridge, England)'
_journal_page_first 839
_journal_page_last 842
_journal_paper_doi 10.1039/d3cc03647b
_journal_volume 60
_journal_year 2024
_chemical_formula_moiety 'C42 H34 B2 Co Fe2 N24'
_chemical_formula_sum 'C42 H34 B2 Co Fe2 N24'
_chemical_formula_weight 1067.18
_space_group_crystal_system triclinic
_space_group_IT_number 2
_space_group_name_Hall '-P 1'
_space_group_name_H-M_alt 'P -1'
_atom_sites_solution_hydrogens geom
_audit_creation_date 2023-06-09
_audit_creation_method
;
Olex2 1.5
(compiled 2022.04.07 svn.rca3783a0 for OlexSys, GUI svn.r6498)
;
_audit_update_record
;
2023-06-19 deposited with the CCDC.	2023-12-14 downloaded from the CCDC.
;
_cell_angle_alpha 68.189(3)
_cell_angle_beta 86.117(4)
_cell_angle_gamma 80.393(4)
_cell_formula_units_Z 2
_cell_length_a 11.9253(7)
_cell_length_b 13.8081(8)
_cell_length_c 16.3778(9)
_cell_measurement_reflns_used 9937
_cell_measurement_temperature 100.00
_cell_measurement_theta_max 63.81
_cell_measurement_theta_min 2.91
_cell_volume 2468.6(3)
_computing_cell_refinement 'SAINT V8.40A (Bruker, 2019)'
_computing_data_reduction 'SAINT V8.40A (Bruker, 2019)'
_computing_molecular_graphics 'Olex2 1.5 (Dolomanov et al., 2009)'
_computing_publication_material 'Olex2 1.5 (Dolomanov et al., 2009)'
_computing_structure_refinement 'ShelXL (Sheldrick, 2015)'
_computing_structure_solution 'SHELXT 2014/5 (Sheldrick, 2014)'
_diffrn_ambient_temperature 100.0
_diffrn_measured_fraction_theta_full 0.968
_diffrn_measured_fraction_theta_max 0.968
_diffrn_measurement_device_type 'Bruker APEX-II CCD'
_diffrn_measurement_method '\f and \w scans'
_diffrn_radiation_type CuK\a
_diffrn_radiation_wavelength 1.54178
_diffrn_reflns_av_R_equivalents 0.0943
_diffrn_reflns_av_unetI/netI 0.0618
_diffrn_reflns_Laue_measured_fraction_full 0.968
_diffrn_reflns_Laue_measured_fraction_max 0.968
_diffrn_reflns_limit_h_max 13
_diffrn_reflns_limit_h_min -13
_diffrn_reflns_limit_k_max 16
_diffrn_reflns_limit_k_min -16
_diffrn_reflns_limit_l_max 19
_diffrn_reflns_limit_l_min -19
_diffrn_reflns_number 51522
_diffrn_reflns_point_group_measured_fraction_full 0.968
_diffrn_reflns_point_group_measured_fraction_max 0.968
_diffrn_reflns_theta_full 63.987
_diffrn_reflns_theta_max 63.987
_diffrn_reflns_theta_min 2.906
_exptl_absorpt_coefficient_mu 7.732
_exptl_absorpt_correction_T_max 0.7524
_exptl_absorpt_correction_T_min 0.5744
_exptl_absorpt_correction_type multi-scan
_exptl_absorpt_process_details
;
SADABS-2016/2 (Bruker,2016/2) was used for absorption correction.
wR2(int) was 0.1221 before and 0.0761 after correction.
The Ratio of minimum to maximum transmission is 0.7634.
The \l/2 correction factor is Not present.
;
_exptl_crystal_colour Red
_exptl_crystal_density_diffrn 1.436
_exptl_crystal_description Rod
_exptl_crystal_F_000 1086
_exptl_crystal_preparation 'Magnetic properties'
_exptl_crystal_size_max 0.27
_exptl_crystal_size_mid 0.15
_exptl_crystal_size_min 0.09
_refine_diff_density_max 0.406
_refine_diff_density_min -0.633
_refine_diff_density_rms 0.076
_refine_ls_extinction_method none
_refine_ls_goodness_of_fit_ref 1.052
_refine_ls_hydrogen_treatment constr
_refine_ls_matrix_type full
_refine_ls_number_parameters 643
_refine_ls_number_reflns 7905
_refine_ls_number_restraints 0
_refine_ls_restrained_S_all 1.052
_refine_ls_R_factor_all 0.0673
_refine_ls_R_factor_gt 0.0459
_refine_ls_shift/su_max 0.001
_refine_ls_shift/su_mean 0.000
_refine_ls_structure_factor_coef Fsqd
_refine_ls_weighting_details 'w=1/[\s^2^(Fo^2^)+(0.0506P)^2^+1.8791P] where P=(Fo^2^+2Fc^2^)/3'
_refine_ls_weighting_scheme calc
_refine_ls_wR_factor_gt 0.1037
_refine_ls_wR_factor_ref 0.1130
_reflns_Friedel_coverage 0.000
_reflns_number_gt 6059
_reflns_number_total 7905
_reflns_threshold_expression 'I > 2\s(I)'
_cod_data_source_file d3cc03647b2.cif
_cod_data_source_block Complex-1_desol
_cod_depositor_comments 'Adding full bibliography for 7132476--7132479.cif.'
_cod_database_code 7132478
_shelx_shelxl_version_number 2018/1
_shelx_space_group_comment
;
The symmetry employed for this shelxl refinement is uniquely defined
by the following loop, which should always be used as a source of
symmetry information in preference to the above space-group names.
They are only intended as comments.
;
_olex2_refinement_description
;
1.a Ternary CH refined with riding coordinates:
 B1(H1A), B2(H2A)
1.b Aromatic/amide H refined with riding coordinates:
 C28(H28), C15(H15), C24(H24), C7(H7), C1(H1), C23(H23), C36(H36), C40(H40),
 C8(H8), C9(H9), C29(H29), C39(H39), C3(H3), C2(H2), C30(H30), C35(H35),
 C17(H17), C21(H21), C42(H42), C18(H18), C6(H6), C37(H37), C26(H26), C27(H27),
 C34(H34), C4(H4), C38(H38), C20(H20), C5(H5), C41(H41), C13(H13), C14(H14)
;
_olex2_submission_special_instructions 'No special instructions were received'

loop_
_space_group_symop_operation_xyz
'x, y, z'
'-x, -y, -z'

loop_
_atom_site_label
_atom_site_type_symbol
_atom_site_fract_x
_atom_site_fract_y
_atom_site_fract_z
_atom_site_U_iso_or_equiv
_atom_site_adp_type
_atom_site_occupancy
_atom_site_site_symmetry_order
_atom_site_calc_flag
_atom_site_refinement_flags_posn
_atom_site_refinement_flags_adp
_atom_site_refinement_flags_occupancy
_atom_site_disorder_assembly
_atom_site_disorder_group
Co1 Co 0.000000 0.500000 0.000000 0.0150(2) Uani 1 2 d S T P . .
Fe2 Fe 0.01018(5) 0.64448(4) 0.24287(3) 0.01659(15) Uani 1 1 d . . . . .
Fe1 Fe 0.18556(5) 0.80978(4) -0.20196(3) 0.01611(15) Uani 1 1 d . . . . .
Co2 Co 0.000000 1.000000 0.000000 0.0165(2) Uani 1 2 d S T P . .
N5 N 0.0500(3) 0.8337(2) -0.27534(18) 0.0188(7) Uani 1 1 d . . . . .
N10 N 0.1534(3) 0.4014(2) 0.05564(18) 0.0204(7) Uani 1 1 d . . . . .
N21 N 0.0507(3) 0.5163(2) 0.34867(18) 0.0189(7) Uani 1 1 d . . . . .
N6 N 0.0640(3) 0.8527(2) -0.36337(18) 0.0196(7) Uani 1 1 d . . . . .
N2 N 0.2320(3) 0.9423(2) -0.38218(18) 0.0206(7) Uani 1 1 d . . . . .
N1 N 0.2379(3) 0.9323(2) -0.29616(18) 0.0192(7) Uani 1 1 d . . . . .
N4 N 0.2550(3) 0.7482(2) -0.35130(19) 0.0195(7) Uani 1 1 d . . . . .
N7 N 0.0615(3) 0.9425(2) -0.10060(19) 0.0214(7) Uani 1 1 d . . . . .
N15 N 0.8317(3) 0.0349(2) 0.94965(19) 0.0208(7) Uani 1 1 d . . . . .
N16 N -0.0330(3) 0.8504(3) 0.08365(19) 0.0229(7) Uani 1 1 d . . . . .
N9 N 0.0906(3) 0.6264(2) -0.05977(19) 0.0210(7) Uani 1 1 d . . . . .
N20 N 0.0421(3) 0.7314(2) 0.30955(18) 0.0205(7) Uani 1 1 d . . . . .
N11 N 0.2944(3) 0.3228(2) 0.15048(18) 0.0198(7) Uani 1 1 d . . . . .
N22 N 0.1401(3) 0.5103(2) 0.39899(18) 0.0206(7) Uani 1 1 d . . . . .
N23 N 0.1728(3) 0.6344(2) 0.20878(18) 0.0196(7) Uani 1 1 d . . . . .
N18 N -0.0289(3) 0.5386(2) 0.11527(18) 0.0184(7) Uani 1 1 d . . . . .
N14 N 0.6911(3) 0.0735(2) 0.85662(19) 0.0208(7) Uani 1 1 d . . . . .
N24 N 0.2539(3) 0.6103(2) 0.27196(19) 0.0212(7) Uani 1 1 d . . . . .
N3 N 0.2624(3) 0.7167(2) -0.26164(18) 0.0210(7) Uani 1 1 d . . . . .
N13 N 0.4849(3) 0.2133(2) 0.52642(19) 0.0223(7) Uani 1 1 d . . . . .
N19 N 0.1367(3) 0.7026(2) 0.35929(19) 0.0218(7) Uani 1 1 d . . . . .
N12 N 0.5166(3) 0.1638(2) 0.47632(19) 0.0232(7) Uani 1 1 d . . . . .
N8 N 0.3931(3) 0.7777(3) -0.0875(2) 0.0307(8) Uani 1 1 d . . . . .
N17 N -0.2408(3) 0.6570(3) 0.3019(2) 0.0350(9) Uani 1 1 d . . . . .
C10 C 0.1068(3) 0.8950(3) -0.1403(2) 0.0183(8) Uani 1 1 d . . . . .
C28 C 0.8046(3) 0.0513(3) 0.8683(2) 0.0210(9) Uani 1 1 d . . . . .
H28 H 0.858428 0.047959 0.823592 0.025 Uiso 1 1 calc R . . . .
C15 C 0.1899(3) 0.3822(3) 0.1350(2) 0.0213(9) Uani 1 1 d . . . . .
H15 H 0.147849 0.407040 0.176621 0.026 Uiso 1 1 calc R . . . .
C24 C 0.6768(3) 0.0524(3) 0.7172(2) 0.0230(9) Uani 1 1 d . . . . .
H24 H 0.738322 -0.004346 0.734010 0.028 Uiso 1 1 calc R . . . .
C16 C 0.3541(3) 0.2849(3) 0.2317(2) 0.0202(9) Uani 1 1 d . . . . .
C7 C -0.0597(3) 0.8293(3) -0.2573(2) 0.0204(9) Uani 1 1 d . . . . .
H7 H -0.093373 0.816613 -0.200789 0.024 Uiso 1 1 calc R . . . .
C1 C 0.2689(3) 1.0212(3) -0.2967(2) 0.0208(9) Uani 1 1 d . . . . .
H1 H 0.280669 1.035374 -0.245757 0.025 Uiso 1 1 calc R . . . .
C23 C 0.6280(3) 0.0860(3) 0.6345(2) 0.0211(9) Uani 1 1 d . . . . .
H23 H 0.655449 0.051844 0.594683 0.025 Uiso 1 1 calc R . . . .
C31 C -0.0230(3) 0.7709(3) 0.1419(2) 0.0195(9) Uani 1 1 d . . . . .
C33 C -0.0198(3) 0.5731(3) 0.1683(2) 0.0183(8) Uani 1 1 d . . . . .
C36 C -0.0069(4) 0.8259(3) 0.3087(2) 0.0233(9) Uani 1 1 d . . . . .
H36 H -0.074736 0.864931 0.278335 0.028 Uiso 1 1 calc R . . . .
C40 C 0.2278(4) 0.6476(3) 0.1320(2) 0.0258(9) Uani 1 1 d . . . . .
H40 H 0.192393 0.664395 0.077140 0.031 Uiso 1 1 calc R . . . .
C8 C -0.1183(4) 0.8461(3) -0.3335(2) 0.0254(9) Uani 1 1 d . . . . .
H8 H -0.197415 0.847440 -0.339055 0.031 Uiso 1 1 calc R . . . .
C9 C -0.0368(3) 0.8603(3) -0.3987(2) 0.0218(9) Uani 1 1 d . . . . .
H9 H -0.049677 0.873267 -0.458728 0.026 Uiso 1 1 calc R . . . .
C29 C 0.6426(4) 0.0720(3) 0.9360(2) 0.0289(10) Uani 1 1 d . . . . .
H29 H 0.563977 0.085674 0.948694 0.035 Uiso 1 1 calc R . . . .
C39 C 0.1455(4) 0.4221(3) 0.4722(2) 0.0262(10) Uani 1 1 d . . . . .
H39 H 0.199256 0.400663 0.518267 0.031 Uiso 1 1 calc R . . . .
C11 C 0.3155(3) 0.7883(3) -0.1303(2) 0.0220(9) Uani 1 1 d . . . . .
C3 C 0.2581(3) 1.0370(3) -0.4345(2) 0.0228(9) Uani 1 1 d . . . . .
H3 H 0.260014 1.062994 -0.496987 0.027 Uiso 1 1 calc R . . . .
C22 C 0.5392(3) 0.1696(3) 0.6105(2) 0.0211(9) Uani 1 1 d . . . . .
C2 C 0.2814(3) 1.0901(3) -0.3831(2) 0.0243(9) Uani 1 1 d . . . . .
H2 H 0.301611 1.158853 -0.402180 0.029 Uiso 1 1 calc R . . . .
C30 C 0.7306(4) 0.0470(3) 0.9921(3) 0.0286(10) Uani 1 1 d . . . . .
H30 H 0.723140 0.038926 1.052281 0.034 Uiso 1 1 calc R . . . .
C35 C 0.0568(4) 0.8588(3) 0.3594(2) 0.0272(10) Uani 1 1 d . . . . .
H35 H 0.041338 0.922621 0.370405 0.033 Uiso 1 1 calc R . . . .
C17 C 0.4272(3) 0.1910(3) 0.2568(2) 0.0220(9) Uani 1 1 d . . . . .
H17 H 0.440995 0.151849 0.219231 0.026 Uiso 1 1 calc R . . . .
C25 C 0.6347(3) 0.1026(3) 0.7749(2) 0.0213(9) Uani 1 1 d . . . . .
C32 C -0.1483(4) 0.6535(3) 0.2784(2) 0.0234(9) Uani 1 1 d . . . . .
C12 C 0.1301(3) 0.6954(3) -0.1117(2) 0.0179(8) Uani 1 1 d . . . . .
C21 C 0.3330(4) 0.3429(3) 0.2866(2) 0.0290(10) Uani 1 1 d . . . . .
H21 H 0.282718 0.408045 0.268377 0.035 Uiso 1 1 calc R . . . .
C19 C 0.4592(3) 0.2099(3) 0.3934(2) 0.0212(9) Uani 1 1 d . . . . .
C42 C 0.3566(3) 0.6098(3) 0.2339(3) 0.0276(10) Uani 1 1 d . . . . .
H42 H 0.426927 0.595873 0.263187 0.033 Uiso 1 1 calc R . . . .
C18 C 0.4810(3) 0.1537(3) 0.3381(2) 0.0253(9) Uani 1 1 d . . . . .
H18 H 0.532782 0.089427 0.355622 0.030 Uiso 1 1 calc R . . . .
C6 C 0.2988(3) 0.6656(3) -0.3751(3) 0.0266(10) Uani 1 1 d . . . . .
H6 H 0.303664 0.666736 -0.433590 0.032 Uiso 1 1 calc R . . . .
C37 C 0.0021(4) 0.4303(3) 0.3908(2) 0.0240(9) Uani 1 1 d . . . . .
H37 H -0.062299 0.413717 0.370421 0.029 Uiso 1 1 calc R . . . .
C26 C 0.5432(3) 0.1816(3) 0.7530(2) 0.0260(9) Uani 1 1 d . . . . .
H26 H 0.512705 0.212614 0.794292 0.031 Uiso 1 1 calc R . . . .
C27 C 0.4954(4) 0.2160(3) 0.6703(2) 0.0282(10) Uani 1 1 d . . . . .
H27 H 0.432534 0.271441 0.654518 0.034 Uiso 1 1 calc R . . . .
C34 C 0.1464(4) 0.7790(3) 0.3896(2) 0.0258(10) Uani 1 1 d . . . . .
H34 H 0.205770 0.777825 0.426039 0.031 Uiso 1 1 calc R . . . .
C4 C 0.3115(3) 0.6153(3) -0.2320(3) 0.0266(9) Uani 1 1 d . . . . .
H4 H 0.327858 0.573534 -0.172019 0.032 Uiso 1 1 calc R . . . .
C38 C 0.0591(4) 0.3688(3) 0.4684(2) 0.0280(10) Uani 1 1 d . . . . .
H38 H 0.042205 0.303626 0.510113 0.034 Uiso 1 1 calc R . . . .
C20 C 0.3855(4) 0.3053(3) 0.3672(2) 0.0276(10) Uani 1 1 d . . . . .
H20 H 0.371293 0.344317 0.404860 0.033 Uiso 1 1 calc R . . . .
C5 C 0.3352(4) 0.5801(3) -0.3015(3) 0.0294(10) Uani 1 1 d . . . . .
H5 H 0.369208 0.511559 -0.298574 0.035 Uiso 1 1 calc R . . . .
C41 C 0.3438(4) 0.6329(3) 0.1450(3) 0.0320(10) Uani 1 1 d . . . . .
H41 H 0.402289 0.637714 0.101936 0.038 Uiso 1 1 calc R . . . .
C13 C 0.2405(4) 0.3532(4) 0.0177(3) 0.0359(11) Uani 1 1 d . . . . .
H13 H 0.239394 0.354141 -0.040567 0.043 Uiso 1 1 calc R . . . .
C14 C 0.3275(4) 0.3044(4) 0.0743(3) 0.0354(11) Uani 1 1 d . . . . .
H14 H 0.396976 0.265522 0.063926 0.043 Uiso 1 1 calc R . . . .
B1 B 0.1864(4) 0.8554(4) -0.4017(3) 0.0216(10) Uani 1 1 d . . . . .
H1A H 0.186976 0.870047 -0.466280 0.026 Uiso 1 1 calc R . . . .
B2 B 0.2143(4) 0.5986(3) 0.3667(3) 0.0223(10) Uani 1 1 d . . . . .
H2A H 0.280057 0.583494 0.406614 0.027 Uiso 1 1 calc R . . . .

loop_
_atom_site_aniso_label
_atom_site_aniso_U_11
_atom_site_aniso_U_22
_atom_site_aniso_U_33
_atom_site_aniso_U_23
_atom_site_aniso_U_13
_atom_site_aniso_U_12
Co1 0.0170(5) 0.0167(4) 0.0114(4) -0.0059(3) -0.0021(3) -0.0007(4)
Fe2 0.0218(4) 0.0169(3) 0.0117(3) -0.0070(2) -0.0007(2) -0.0003(3)
Fe1 0.0178(3) 0.0186(3) 0.0131(3) -0.0081(2) -0.0001(2) -0.0004(3)
Co2 0.0214(5) 0.0166(4) 0.0115(4) -0.0067(3) -0.0025(3) 0.0015(4)
N5 0.023(2) 0.0229(17) 0.0132(15) -0.0092(13) 0.0035(13) -0.0055(15)
N10 0.0214(19) 0.0242(17) 0.0164(16) -0.0091(14) -0.0025(14) -0.0010(15)
N21 0.0227(19) 0.0192(17) 0.0144(15) -0.0069(13) -0.0015(13) 0.0001(14)
N6 0.024(2) 0.0238(17) 0.0128(15) -0.0094(13) 0.0013(13) -0.0029(15)
N2 0.0220(19) 0.0259(18) 0.0144(15) -0.0071(14) 0.0006(13) -0.0061(15)
N1 0.0180(18) 0.0281(18) 0.0152(15) -0.0126(14) 0.0004(13) -0.0025(15)
N4 0.0175(19) 0.0259(18) 0.0181(16) -0.0128(14) -0.0001(13) -0.0007(15)
N7 0.026(2) 0.0240(18) 0.0152(16) -0.0074(14) -0.0053(14) -0.0026(15)
N15 0.026(2) 0.0210(17) 0.0164(16) -0.0082(13) -0.0020(14) -0.0016(15)
N16 0.028(2) 0.0249(19) 0.0158(16) -0.0092(15) -0.0015(14) 0.0013(15)
N9 0.025(2) 0.0238(18) 0.0153(16) -0.0106(14) -0.0025(14) 0.0013(16)
N20 0.027(2) 0.0223(18) 0.0122(15) -0.0058(13) -0.0051(14) -0.0032(15)
N11 0.0165(19) 0.0243(17) 0.0165(16) -0.0078(14) -0.0048(13) 0.0057(15)
N22 0.029(2) 0.0208(17) 0.0133(15) -0.0071(13) -0.0059(14) -0.0012(15)
N23 0.0228(19) 0.0188(17) 0.0170(16) -0.0071(13) -0.0034(14) 0.0004(14)
N18 0.0193(19) 0.0220(17) 0.0133(15) -0.0067(13) -0.0015(13) -0.0005(14)
N14 0.0153(18) 0.0298(19) 0.0177(16) -0.0110(14) -0.0033(13) 0.0021(15)
N24 0.023(2) 0.0225(17) 0.0200(16) -0.0099(14) -0.0035(14) -0.0030(15)
N3 0.0221(19) 0.0268(18) 0.0146(15) -0.0091(14) 0.0001(13) -0.0016(15)
N13 0.0185(19) 0.0290(18) 0.0200(16) -0.0100(14) -0.0038(14) -0.0015(15)
N19 0.030(2) 0.0184(17) 0.0179(16) -0.0079(13) -0.0034(14) -0.0032(15)
N12 0.023(2) 0.0299(19) 0.0162(16) -0.0076(14) -0.0027(14) -0.0030(15)
N8 0.024(2) 0.047(2) 0.0231(18) -0.0161(17) -0.0022(16) -0.0032(18)
N17 0.028(2) 0.041(2) 0.037(2) -0.0182(18) 0.0038(18) 0.0008(19)
C10 0.020(2) 0.024(2) 0.0124(18) -0.0076(16) -0.0035(16) -0.0053(18)
C28 0.023(2) 0.023(2) 0.0141(18) -0.0067(16) -0.0003(16) 0.0023(18)
C15 0.025(2) 0.023(2) 0.0179(19) -0.0099(16) 0.0011(17) -0.0027(19)
C24 0.025(2) 0.026(2) 0.0142(18) -0.0041(16) -0.0022(16) 0.0005(18)
C16 0.014(2) 0.028(2) 0.0150(18) -0.0046(16) -0.0039(16) -0.0011(18)
C7 0.021(2) 0.023(2) 0.0173(19) -0.0083(16) 0.0017(16) -0.0017(18)
C1 0.020(2) 0.022(2) 0.025(2) -0.0148(17) 0.0017(17) -0.0026(18)
C23 0.020(2) 0.025(2) 0.0181(19) -0.0109(16) -0.0005(16) 0.0040(18)
C31 0.022(2) 0.024(2) 0.0159(19) -0.0119(18) -0.0036(16) 0.0003(18)
C33 0.016(2) 0.0159(19) 0.0194(19) -0.0034(16) -0.0027(16) 0.0023(16)
C36 0.034(3) 0.020(2) 0.0164(19) -0.0096(16) 0.0041(17) -0.0010(19)
C40 0.029(3) 0.034(2) 0.0152(19) -0.0097(17) 0.0042(17) -0.007(2)
C8 0.021(2) 0.031(2) 0.027(2) -0.0127(18) -0.0022(18) -0.0031(19)
C9 0.021(2) 0.026(2) 0.0194(19) -0.0096(17) -0.0060(17) -0.0015(18)
C29 0.020(2) 0.048(3) 0.021(2) -0.0173(19) 0.0032(18) -0.002(2)
C39 0.036(3) 0.025(2) 0.0130(19) -0.0050(17) -0.0030(17) 0.004(2)
C11 0.022(2) 0.027(2) 0.0168(19) -0.0098(17) 0.0067(18) 0.0009(18)
C3 0.018(2) 0.027(2) 0.0175(19) -0.0038(17) -0.0004(16) -0.0002(18)
C22 0.018(2) 0.028(2) 0.0158(19) -0.0055(16) -0.0016(16) -0.0065(18)
C2 0.021(2) 0.024(2) 0.026(2) -0.0068(17) 0.0019(17) -0.0050(18)
C30 0.025(3) 0.043(3) 0.021(2) -0.0163(19) 0.0018(18) -0.003(2)
C35 0.046(3) 0.022(2) 0.0175(19) -0.0106(17) 0.0025(19) -0.007(2)
C17 0.020(2) 0.029(2) 0.0187(19) -0.0134(17) -0.0005(17) 0.0032(18)
C25 0.019(2) 0.029(2) 0.0165(19) -0.0085(17) -0.0025(16) -0.0034(18)
C32 0.030(3) 0.024(2) 0.0143(19) -0.0067(16) -0.0032(18) 0.000(2)
C12 0.016(2) 0.026(2) 0.0172(19) -0.0159(18) -0.0011(16) 0.0030(18)
C21 0.035(3) 0.025(2) 0.026(2) -0.0088(18) -0.0124(19) 0.003(2)
C19 0.018(2) 0.029(2) 0.0156(18) -0.0069(16) -0.0015(16) -0.0032(18)
C42 0.016(2) 0.031(2) 0.034(2) -0.0100(19) -0.0021(18) -0.0039(19)
C18 0.018(2) 0.032(2) 0.021(2) -0.0080(18) -0.0023(17) 0.0037(19)
C6 0.025(2) 0.035(2) 0.028(2) -0.024(2) 0.0027(18) -0.001(2)
C37 0.031(3) 0.024(2) 0.0173(19) -0.0079(17) 0.0048(17) -0.0055(19)
C26 0.027(3) 0.031(2) 0.024(2) -0.0175(18) -0.0049(18) 0.003(2)
C27 0.032(3) 0.027(2) 0.027(2) -0.0118(18) -0.0060(19) 0.000(2)
C34 0.037(3) 0.029(2) 0.0170(19) -0.0116(17) -0.0020(18) -0.011(2)
C4 0.026(3) 0.025(2) 0.026(2) -0.0078(18) -0.0015(18) 0.0010(19)
C38 0.040(3) 0.019(2) 0.021(2) -0.0029(17) -0.0001(19) -0.005(2)
C20 0.032(3) 0.029(2) 0.024(2) -0.0132(18) -0.0061(19) 0.000(2)
C5 0.031(3) 0.026(2) 0.034(2) -0.0169(19) -0.002(2) 0.004(2)
C41 0.027(3) 0.044(3) 0.028(2) -0.016(2) 0.0093(19) -0.009(2)
C13 0.034(3) 0.053(3) 0.018(2) -0.015(2) -0.0093(19) 0.010(2)
C14 0.022(3) 0.057(3) 0.024(2) -0.019(2) -0.0020(19) 0.013(2)
B1 0.024(3) 0.029(3) 0.014(2) -0.0114(19) -0.0004(19) -0.003(2)
B2 0.025(3) 0.025(2) 0.018(2) -0.0090(19) -0.0066(19) -0.002(2)

loop_
_atom_type_symbol
_atom_type_description
_atom_type_scat_dispersion_real
_atom_type_scat_dispersion_imag
_atom_type_scat_source
C C 0.0181 0.0091 'International Tables Vol C Tables 4.2.6.8 and 6.1.1.4'
H H 0.0000 0.0000 'International Tables Vol C Tables 4.2.6.8 and 6.1.1.4'
B B 0.0090 0.0039 'International Tables Vol C Tables 4.2.6.8 and 6.1.1.4'
Co Co -2.3653 3.6143 'International Tables Vol C Tables 4.2.6.8 and 6.1.1.4'
Fe Fe -1.1336 3.1974 'International Tables Vol C Tables 4.2.6.8 and 6.1.1.4'
N N 0.0311 0.0180 'International Tables Vol C Tables 4.2.6.8 and 6.1.1.4'

loop_
_geom_angle_atom_site_label_1
_geom_angle_atom_site_label_2
_geom_angle_atom_site_label_3
_geom_angle
_geom_angle_site_symmetry_1
_geom_angle_site_symmetry_3
_geom_angle_publ_flag
N10 Co1 N10 180.0 . 2_565 ?
N10 Co1 N18 90.55(11) 2_565 . ?
N10 Co1 N18 89.45(11) . . ?
N10 Co1 N18 89.45(11) 2_565 2_565 ?
N10 Co1 N18 90.55(11) . 2_565 ?
N9 Co1 N10 89.64(12) . . ?
N9 Co1 N10 90.36(12) 2_565 . ?
N9 Co1 N10 90.36(12) . 2_565 ?
N9 Co1 N10 89.64(12) 2_565 2_565 ?
N9 Co1 N9 180.0 2_565 . ?
N9 Co1 N18 88.70(11) . 2_565 ?
N9 Co1 N18 91.30(11) 2_565 2_565 ?
N9 Co1 N18 91.30(11) . . ?
N9 Co1 N18 88.70(11) 2_565 . ?
N18 Co1 N18 180.00(4) . 2_565 ?
N21 Fe2 N20 88.99(12) . . ?
N23 Fe2 N21 88.26(12) . . ?
N23 Fe2 N20 87.62(13) . . ?
C31 Fe2 N21 177.27(14) . . ?
C31 Fe2 N20 88.92(13) . . ?
C31 Fe2 N23 89.90(15) . . ?
C31 Fe2 C33 85.50(14) . . ?
C31 Fe2 C32 90.89(16) . . ?
C33 Fe2 N21 96.54(13) . . ?
C33 Fe2 N20 174.25(13) . . ?
C33 Fe2 N23 90.94(14) . . ?
C33 Fe2 C32 89.72(16) . . ?
C32 Fe2 N21 90.93(14) . . ?
C32 Fe2 N20 91.80(14) . . ?
C32 Fe2 N23 179.01(13) . . ?
N1 Fe1 N5 87.75(12) . . ?
N3 Fe1 N5 87.76(12) . . ?
N3 Fe1 N1 89.78(12) . . ?
C10 Fe1 N5 91.69(14) . . ?
C10 Fe1 N1 92.93(14) . . ?
C10 Fe1 N3 177.21(14) . . ?
C10 Fe1 C11 87.44(15) . . ?
C11 Fe1 N5 179.11(15) . . ?
C11 Fe1 N1 92.16(14) . . ?
C11 Fe1 N3 93.13(14) . . ?
C12 Fe1 N5 90.93(14) . . ?
C12 Fe1 N1 177.90(15) . . ?
C12 Fe1 N3 91.81(14) . . ?
C12 Fe1 C10 85.47(15) . . ?
C12 Fe1 C11 89.13(15) . . ?
N7 Co2 N7 180.0 2_575 . ?
N7 Co2 N15 90.51(12) . 1_464 ?
N7 Co2 N15 89.49(12) . 2_666 ?
N7 Co2 N15 90.51(12) 2_575 2_666 ?
N7 Co2 N15 89.49(12) 2_575 1_464 ?
N15 Co2 N15 180.0 1_464 2_666 ?
N16 Co2 N7 88.26(12) 2_575 . ?
N16 Co2 N7 91.74(12) 2_575 2_575 ?
N16 Co2 N7 91.74(12) . . ?
N16 Co2 N7 88.26(12) . 2_575 ?
N16 Co2 N15 89.51(12) 2_575 2_666 ?
N16 Co2 N15 90.49(12) 2_575 1_464 ?
N16 Co2 N15 89.52(12) . 1_464 ?
N16 Co2 N15 90.48(12) . 2_666 ?
N16 Co2 N16 180.0 2_575 . ?
N6 N5 Fe1 119.4(2) . . ?
C7 N5 Fe1 133.6(2) . . ?
C7 N5 N6 106.8(3) . . ?
C15 N10 Co1 125.0(3) . . ?
C15 N10 C13 104.8(3) . . ?
C13 N10 Co1 129.9(2) . . ?
N22 N21 Fe2 119.4(2) . . ?
C37 N21 Fe2 133.7(3) . . ?
C37 N21 N22 106.6(3) . . ?
N5 N6 B1 117.9(3) . . ?
C9 N6 N5 109.4(3) . . ?
C9 N6 B1 132.6(3) . . ?
N1 N2 B1 118.1(3) . . ?
C3 N2 N1 109.1(3) . . ?
C3 N2 B1 132.4(3) . . ?
N2 N1 Fe1 119.6(2) . . ?
C1 N1 Fe1 133.1(2) . . ?
C1 N1 N2 106.8(3) . . ?
N3 N4 B1 118.3(3) . . ?
C6 N4 N3 108.7(3) . . ?
C6 N4 B1 132.1(3) . . ?
C10 N7 Co2 165.5(3) . . ?
C28 N15 Co2 125.8(3) . 1_646 ?
C28 N15 C30 105.6(3) . . ?
C30 N15 Co2 128.6(2) . 1_646 ?
C31 N16 Co2 159.2(3) . . ?
C12 N9 Co1 162.8(3) . . ?
N19 N20 Fe2 120.1(2) . . ?
C36 N20 Fe2 132.0(3) . . ?
C36 N20 N19 107.5(3) . . ?
C15 N11 C16 125.3(3) . . ?
C15 N11 C14 106.6(3) . . ?
C14 N11 C16 128.1(3) . . ?
N21 N22 B2 118.8(3) . . ?
C39 N22 N21 109.7(3) . . ?
C39 N22 B2 131.5(3) . . ?
N24 N23 Fe2 119.2(2) . . ?
C40 N23 Fe2 133.5(3) . . ?
C40 N23 N24 107.3(3) . . ?
C33 N18 Co1 161.6(3) . . ?
C28 N14 C29 106.9(3) . . ?
C28 N14 C25 125.4(3) . . ?
C29 N14 C25 127.5(3) . . ?
N23 N24 B2 118.6(3) . . ?
C42 N24 N23 108.8(3) . . ?
C42 N24 B2 132.4(3) . . ?
N4 N3 Fe1 119.8(2) . . ?
C4 N3 Fe1 132.7(3) . . ?
C4 N3 N4 106.7(3) . . ?
N12 N13 C22 114.7(3) . . ?
N20 N19 B2 118.3(3) . . ?
C34 N19 N20 109.1(3) . . ?
C34 N19 B2 132.4(3) . . ?
N13 N12 C19 112.7(3) . . ?
N7 C10 Fe1 177.3(3) . . ?
N15 C28 N14 111.5(3) . . ?
N15 C28 H28 124.2 . . ?
N14 C28 H28 124.2 . . ?
N10 C15 N11 112.0(3) . . ?
N10 C15 H15 124.0 . . ?
N11 C15 H15 124.0 . . ?
C23 C24 H24 120.3 . . ?
C25 C24 H24 120.3 . . ?
C25 C24 C23 119.4(4) . . ?
C17 C16 N11 120.5(3) . . ?
C17 C16 C21 120.8(3) . . ?
C21 C16 N11 118.7(3) . . ?
N5 C7 H7 124.9 . . ?
N5 C7 C8 110.2(3) . . ?
C8 C7 H7 124.9 . . ?
N1 C1 H1 124.9 . . ?
N1 C1 C2 110.2(3) . . ?
C2 C1 H1 124.9 . . ?
C24 C23 H23 120.2 . . ?
C22 C23 C24 119.7(3) . . ?
C22 C23 H23 120.2 . . ?
N16 C31 Fe2 172.6(3) . . ?
N18 C33 Fe2 170.9(3) . . ?
N20 C36 H36 125.2 . . ?
N20 C36 C35 109.6(4) . . ?
C35 C36 H36 125.2 . . ?
N23 C40 H40 125.2 . . ?
N23 C40 C41 109.6(3) . . ?
C41 C40 H40 125.2 . . ?
C7 C8 H8 127.5 . . ?
C9 C8 C7 105.0(3) . . ?
C9 C8 H8 127.5 . . ?
N6 C9 C8 108.6(3) . . ?
N6 C9 H9 125.7 . . ?
C8 C9 H9 125.7 . . ?
N14 C29 H29 127.2 . . ?
C30 C29 N14 105.7(4) . . ?
C30 C29 H29 127.2 . . ?
N22 C39 H39 126.1 . . ?
N22 C39 C38 107.8(3) . . ?
C38 C39 H39 126.1 . . ?
N8 C11 Fe1 178.5(4) . . ?
N2 C3 H3 125.5 . . ?
N2 C3 C2 109.0(3) . . ?
C2 C3 H3 125.5 . . ?
C23 C22 N13 124.7(3) . . ?
C23 C22 C27 120.1(3) . . ?
C27 C22 N13 115.2(3) . . ?
C1 C2 H2 127.5 . . ?
C3 C2 C1 105.0(3) . . ?
C3 C2 H2 127.5 . . ?
N15 C30 H30 124.8 . . ?
C29 C30 N15 110.3(3) . . ?
C29 C30 H30 124.8 . . ?
C36 C35 H35 127.5 . . ?
C34 C35 C36 104.9(3) . . ?
C34 C35 H35 127.5 . . ?
C16 C17 H17 120.3 . . ?
C16 C17 C18 119.3(3) . . ?
C18 C17 H17 120.3 . . ?
C24 C25 N14 119.0(3) . . ?
C26 C25 N14 119.9(3) . . ?
C26 C25 C24 121.1(3) . . ?
N17 C32 Fe2 177.9(4) . . ?
N9 C12 Fe1 175.8(3) . . ?
C16 C21 H21 120.1 . . ?
C20 C21 C16 119.7(4) . . ?
C20 C21 H21 120.1 . . ?
C18 C19 N12 116.0(3) . . ?
C18 C19 C20 120.1(3) . . ?
C20 C19 N12 123.9(3) . . ?
N24 C42 H42 125.6 . . ?
N24 C42 C41 108.9(4) . . ?
C41 C42 H42 125.6 . . ?
C17 C18 H18 119.9 . . ?
C19 C18 C17 120.2(4) . . ?
C19 C18 H18 119.9 . . ?
N4 C6 H6 125.4 . . ?
N4 C6 C5 109.2(3) . . ?
C5 C6 H6 125.4 . . ?
N21 C37 H37 124.9 . . ?
N21 C37 C38 110.2(3) . . ?
C38 C37 H37 124.9 . . ?
C25 C26 H26 120.2 . . ?
C25 C26 C27 119.6(4) . . ?
C27 C26 H26 120.2 . . ?
C22 C27 H27 119.9 . . ?
C26 C27 C22 120.1(4) . . ?
C26 C27 H27 119.9 . . ?
N19 C34 C35 108.8(3) . . ?
N19 C34 H34 125.6 . . ?
C35 C34 H34 125.6 . . ?
N3 C4 H4 124.8 . . ?
N3 C4 C5 110.3(3) . . ?
C5 C4 H4 124.8 . . ?
C39 C38 C37 105.6(3) . . ?
C39 C38 H38 127.2 . . ?
C37 C38 H38 127.2 . . ?
C21 C20 C19 119.9(4) . . ?
C21 C20 H20 120.1 . . ?
C19 C20 H20 120.1 . . ?
C6 C5 C4 105.0(4) . . ?
C6 C5 H5 127.5 . . ?
C4 C5 H5 127.5 . . ?
C40 C41 C42 105.5(4) . . ?
C40 C41 H41 127.3 . . ?
C42 C41 H41 127.3 . . ?
N10 C13 H13 124.5 . . ?
C14 C13 N10 111.0(3) . . ?
C14 C13 H13 124.5 . . ?
N11 C14 H14 127.2 . . ?
C13 C14 N11 105.6(4) . . ?
C13 C14 H14 127.2 . . ?
N6 B1 H1A 111.3 . . ?
N2 B1 N6 106.2(3) . . ?
N2 B1 H1A 111.3 . . ?
N4 B1 N6 106.4(3) . . ?
N4 B1 N2 109.9(3) . . ?
N4 B1 H1A 111.3 . . ?
N22 B2 N24 107.4(3) . . ?
N22 B2 N19 107.4(3) . . ?
N22 B2 H2A 111.8 . . ?
N24 B2 H2A 111.8 . . ?
N19 B2 N24 106.3(3) . . ?
N19 B2 H2A 111.8 . . ?

loop_
_geom_bond_atom_site_label_1
_geom_bond_atom_site_label_2
_geom_bond_distance
_geom_bond_site_symmetry_2
_geom_bond_publ_flag
Co1 N10 2.122(3) 2_565 ?
Co1 N10 2.122(3) . ?
Co1 N9 2.096(3) . ?
Co1 N9 2.096(3) 2_565 ?
Co1 N18 2.137(3) 2_565 ?
Co1 N18 2.137(3) . ?
Fe2 N21 1.980(3) . ?
Fe2 N20 1.990(3) . ?
Fe2 N23 1.978(3) . ?
Fe2 C31 1.911(4) . ?
Fe2 C33 1.914(4) . ?
Fe2 C32 1.937(5) . ?
Fe1 N5 1.989(3) . ?
Fe1 N1 1.979(3) . ?
Fe1 N3 1.966(3) . ?
Fe1 C10 1.916(4) . ?
Fe1 C11 1.924(4) . ?
Fe1 C12 1.896(4) . ?
Co2 N7 2.120(3) . ?
Co2 N7 2.120(3) 2_575 ?
Co2 N15 2.133(3) 2_666 ?
Co2 N15 2.133(3) 1_464 ?
Co2 N16 2.096(3) . ?
Co2 N16 2.096(3) 2_575 ?
N5 N6 1.370(4) . ?
N5 C7 1.328(5) . ?
N10 C15 1.316(4) . ?
N10 C13 1.377(5) . ?
N21 N22 1.365(4) . ?
N21 C37 1.337(5) . ?
N6 C9 1.341(5) . ?
N6 B1 1.550(5) . ?
N2 N1 1.369(4) . ?
N2 C3 1.345(5) . ?
N2 B1 1.537(5) . ?
N1 C1 1.335(5) . ?
N4 N3 1.372(4) . ?
N4 C6 1.352(5) . ?
N4 B1 1.524(5) . ?
N7 C10 1.139(5) . ?
N15 C28 1.319(4) . ?
N15 C30 1.367(5) . ?
N16 C31 1.150(5) . ?
N9 C12 1.160(5) . ?
N20 N19 1.352(4) . ?
N20 C36 1.333(5) . ?
N11 C15 1.355(5) . ?
N11 C16 1.427(4) . ?
N11 C14 1.384(5) . ?
N22 C39 1.350(5) . ?
N22 B2 1.538(5) . ?
N23 N24 1.374(4) . ?
N23 C40 1.342(5) . ?
N18 C33 1.153(4) . ?
N14 C28 1.347(5) . ?
N14 C29 1.381(5) . ?
N14 C25 1.428(4) . ?
N24 C42 1.336(5) . ?
N24 B2 1.548(5) . ?
N3 C4 1.341(5) . ?
N13 N12 1.253(4) . ?
N13 C22 1.433(4) . ?
N19 C34 1.346(5) . ?
N19 B2 1.542(5) . ?
N12 C19 1.434(4) . ?
N8 C11 1.156(5) . ?
N17 C32 1.142(5) . ?
C28 H28 0.9500 . ?
C15 H15 0.9500 . ?
C24 H24 0.9500 . ?
C24 C23 1.392(5) . ?
C24 C25 1.390(5) . ?
C16 C17 1.373(5) . ?
C16 C21 1.396(5) . ?
C7 H7 0.9500 . ?
C7 C8 1.395(5) . ?
C1 H1 0.9500 . ?
C1 C2 1.396(5) . ?
C23 H23 0.9500 . ?
C23 C22 1.385(5) . ?
C36 H36 0.9500 . ?
C36 C35 1.397(5) . ?
C40 H40 0.9500 . ?
C40 C41 1.384(6) . ?
C8 H8 0.9500 . ?
C8 C9 1.376(5) . ?
C9 H9 0.9500 . ?
C29 H29 0.9500 . ?
C29 C30 1.355(5) . ?
C39 H39 0.9500 . ?
C39 C38 1.381(6) . ?
C3 H3 0.9500 . ?
C3 C2 1.372(5) . ?
C22 C27 1.389(5) . ?
C2 H2 0.9500 . ?
C30 H30 0.9500 . ?
C35 H35 0.9500 . ?
C35 C34 1.369(6) . ?
C17 H17 0.9500 . ?
C17 C18 1.395(5) . ?
C25 C26 1.369(5) . ?
C21 H21 0.9500 . ?
C21 C20 1.378(5) . ?
C19 C18 1.382(5) . ?
C19 C20 1.391(5) . ?
C42 H42 0.9500 . ?
C42 C41 1.384(5) . ?
C18 H18 0.9500 . ?
C6 H6 0.9500 . ?
C6 C5 1.371(6) . ?
C37 H37 0.9500 . ?
C37 C38 1.386(5) . ?
C26 H26 0.9500 . ?
C26 C27 1.386(5) . ?
C27 H27 0.9500 . ?
C34 H34 0.9500 . ?
C4 H4 0.9500 . ?
C4 C5 1.391(5) . ?
C38 H38 0.9500 . ?
C20 H20 0.9500 . ?
C5 H5 0.9500 . ?
C41 H41 0.9500 . ?
C13 H13 0.9500 . ?
C13 C14 1.351(5) . ?
C14 H14 0.9500 . ?
B1 H1A 1.0000 . ?
B2 H2A 1.0000 . ?

loop_
_geom_torsion_atom_site_label_1
_geom_torsion_atom_site_label_2
_geom_torsion_atom_site_label_3
_geom_torsion_atom_site_label_4
_geom_torsion
_geom_torsion_site_symmetry_1
_geom_torsion_site_symmetry_2
_geom_torsion_site_symmetry_3
_geom_torsion_site_symmetry_4
_geom_torsion_publ_flag
Co1 N10 C15 N11 -175.4(2) . . . . ?
Co1 N10 C13 C14 174.7(3) . . . . ?
Fe2 N21 N22 C39 173.5(2) . . . . ?
Fe2 N21 N22 B2 -6.2(4) . . . . ?
Fe2 N21 C37 C38 -173.1(3) . . . . ?
Fe2 N20 N19 C34 173.1(2) . . . . ?
Fe2 N20 N19 B2 -3.4(4) . . . . ?
Fe2 N20 C36 C35 -172.1(3) . . . . ?
Fe2 N23 N24 C42 -178.8(2) . . . . ?
Fe2 N23 N24 B2 -3.6(4) . . . . ?
Fe2 N23 C40 C41 178.8(3) . . . . ?
Fe1 N5 N6 C9 176.4(2) . . . . ?
Fe1 N5 N6 B1 -0.4(4) . . . . ?
Fe1 N5 C7 C8 -175.8(3) . . . . ?
Fe1 N1 C1 C2 -170.5(3) . . . . ?
Fe1 N3 C4 C5 168.8(3) . . . . ?
Co2 N15 C28 N14 -178.9(2) 1_646 . . . ?
Co2 N15 C30 C29 178.1(3) 1_646 . . . ?
N5 N6 C9 C8 0.0(4) . . . . ?
N5 N6 B1 N2 -58.5(4) . . . . ?
N5 N6 B1 N4 58.6(4) . . . . ?
N5 C7 C8 C9 0.3(4) . . . . ?
N10 C13 C14 N11 -0.2(5) . . . . ?
N21 N22 C39 C38 1.2(4) . . . . ?
N21 N22 B2 N24 -53.2(4) . . . . ?
N21 N22 B2 N19 60.8(4) . . . . ?
N21 C37 C38 C39 0.4(5) . . . . ?
N6 N5 C7 C8 -0.4(4) . . . . ?
N2 N1 C1 C2 1.0(4) . . . . ?
N2 C3 C2 C1 0.6(4) . . . . ?
N1 N2 C3 C2 0.0(4) . . . . ?
N1 N2 B1 N6 59.6(4) . . . . ?
N1 N2 B1 N4 -55.2(4) . . . . ?
N1 C1 C2 C3 -1.0(5) . . . . ?
N4 N3 C4 C5 -0.6(4) . . . . ?
N4 C6 C5 C4 -0.2(5) . . . . ?
N20 N19 C34 C35 0.1(4) . . . . ?
N20 N19 B2 N22 -54.9(4) . . . . ?
N20 N19 B2 N24 59.8(4) . . . . ?
N20 C36 C35 C34 0.4(4) . . . . ?
N11 C16 C17 C18 -177.4(3) . . . . ?
N11 C16 C21 C20 176.9(4) . . . . ?
N22 N21 C37 C38 0.3(4) . . . . ?
N22 C39 C38 C37 -1.0(4) . . . . ?
N23 N24 C42 C41 -0.4(4) . . . . ?
N23 N24 B2 N22 58.9(4) . . . . ?
N23 N24 B2 N19 -55.8(4) . . . . ?
N23 C40 C41 C42 0.1(5) . . . . ?
N14 C29 C30 N15 1.1(5) . . . . ?
N14 C25 C26 C27 174.1(3) . . . . ?
N24 N23 C40 C41 -0.4(4) . . . . ?
N24 C42 C41 C40 0.2(5) . . . . ?
N3 N4 C6 C5 -0.1(4) . . . . ?
N3 N4 B1 N6 -58.5(4) . . . . ?
N3 N4 B1 N2 56.1(4) . . . . ?
N3 C4 C5 C6 0.5(5) . . . . ?
N13 N12 C19 C18 -173.6(3) . . . . ?
N13 N12 C19 C20 6.5(5) . . . . ?
N13 C22 C27 C26 -178.5(3) . . . . ?
N19 N20 C36 C35 -0.4(4) . . . . ?
N12 N13 C22 C23 6.3(5) . . . . ?
N12 N13 C22 C27 -172.6(3) . . . . ?
N12 C19 C18 C17 178.6(3) . . . . ?
N12 C19 C20 C21 -179.2(4) . . . . ?
C28 N15 C30 C29 -0.8(5) . . . . ?
C28 N14 C29 C30 -1.0(4) . . . . ?
C28 N14 C25 C24 39.3(5) . . . . ?
C28 N14 C25 C26 -138.3(4) . . . . ?
C15 N10 C13 C14 0.8(5) . . . . ?
C15 N11 C16 C17 149.0(4) . . . . ?
C15 N11 C16 C21 -28.4(5) . . . . ?
C15 N11 C14 C13 -0.5(5) . . . . ?
C24 C23 C22 N13 177.8(3) . . . . ?
C24 C23 C22 C27 -3.3(6) . . . . ?
C24 C25 C26 C27 -3.4(6) . . . . ?
C16 N11 C15 N10 -176.9(3) . . . . ?
C16 N11 C14 C13 177.4(4) . . . . ?
C16 C17 C18 C19 1.1(6) . . . . ?
C16 C21 C20 C19 0.1(6) . . . . ?
C7 N5 N6 C9 0.2(4) . . . . ?
C7 N5 N6 B1 -176.6(3) . . . . ?
C7 C8 C9 N6 -0.2(4) . . . . ?
C23 C24 C25 N14 -174.9(3) . . . . ?
C23 C24 C25 C26 2.7(6) . . . . ?
C23 C22 C27 C26 2.5(6) . . . . ?
C36 N20 N19 C34 0.2(4) . . . . ?
C36 N20 N19 B2 -176.3(3) . . . . ?
C36 C35 C34 N19 -0.3(4) . . . . ?
C40 N23 N24 C42 0.5(4) . . . . ?
C40 N23 N24 B2 175.7(3) . . . . ?
C9 N6 B1 N2 125.6(4) . . . . ?
C9 N6 B1 N4 -117.3(4) . . . . ?
C29 N14 C28 N15 0.6(4) . . . . ?
C29 N14 C25 C24 -147.2(4) . . . . ?
C29 N14 C25 C26 35.2(6) . . . . ?
C39 N22 B2 N24 127.2(4) . . . . ?
C39 N22 B2 N19 -118.8(4) . . . . ?
C3 N2 N1 Fe1 172.2(2) . . . . ?
C3 N2 N1 C1 -0.6(4) . . . . ?
C3 N2 B1 N6 -112.0(4) . . . . ?
C3 N2 B1 N4 133.2(4) . . . . ?
C22 N13 N12 C19 179.4(3) . . . . ?
C30 N15 C28 N14 0.1(4) . . . . ?
C17 C16 C21 C20 -0.5(6) . . . . ?
C25 N14 C28 N15 175.2(3) . . . . ?
C25 N14 C29 C30 -175.5(4) . . . . ?
C25 C24 C23 C22 0.7(6) . . . . ?
C25 C26 C27 C22 0.8(6) . . . . ?
C21 C16 C17 C18 -0.2(6) . . . . ?
C42 N24 B2 N22 -127.2(4) . . . . ?
C42 N24 B2 N19 118.0(4) . . . . ?
C18 C19 C20 C21 0.8(6) . . . . ?
C6 N4 N3 Fe1 -170.6(2) . . . . ?
C6 N4 N3 C4 0.5(4) . . . . ?
C6 N4 B1 N6 109.3(4) . . . . ?
C6 N4 B1 N2 -136.1(4) . . . . ?
C37 N21 N22 C39 -1.0(4) . . . . ?
C37 N21 N22 B2 179.3(3) . . . . ?
C34 N19 B2 N22 129.6(4) . . . . ?
C34 N19 B2 N24 -115.6(4) . . . . ?
C20 C19 C18 C17 -1.5(6) . . . . ?
C13 N10 C15 N11 -1.1(4) . . . . ?
C14 N11 C15 N10 1.0(4) . . . . ?
C14 N11 C16 C17 -28.5(6) . . . . ?
C14 N11 C16 C21 154.2(4) . . . . ?
B1 N6 C9 C8 176.2(4) . . . . ?
B1 N2 N1 Fe1 -1.2(4) . . . . ?
B1 N2 N1 C1 -174.0(3) . . . . ?
B1 N2 C3 C2 172.1(4) . . . . ?
B1 N4 N3 Fe1 -0.1(4) . . . . ?
B1 N4 N3 C4 170.9(3) . . . . ?
B1 N4 C6 C5 -168.8(4) . . . . ?
B2 N22 C39 C38 -179.1(4) . . . . ?
B2 N24 C42 C41 -174.7(4) . . . . ?
B2 N19 C34 C35 175.9(4) . . . . ?
